data_1569020
loop_
_publ_author_name
'Lease, Nicholas'
'Spielvogel, Kyle D.'
'Davis, Jack V.'
'Tisdale, Jeremy T.'
'Klamborowski, Lisa M.'
'Cawkwell, M. J.'
'Manner, Virginia W.'

_publ_section_title
;
 Halogenated PETN derivatives: interplay between physical and chemical
 factors in explosive sensitivity.
;
_journal_issue 25
_journal_name_full 'Chemical science'
_journal_page_first 7044
_journal_page_last 7056
_journal_paper_doi 10.1039/d3sc01627g
_journal_volume 14
_journal_year 2023
_chemical_formula_moiety 'C5 H7 I N3 O9, C5 H8 I N3 O9'
_chemical_formula_sum 'C10 H15 I2 N6 O18'
_chemical_formula_weight 761.08
_chemical_properties_physical Heat-sensitive,Energetic
_space_group_crystal_system orthorhombic
_space_group_IT_number 19
_space_group_name_Hall 'P 2ac 2ab'
_space_group_name_H-M_alt 'P 21 21 21'
_atom_sites_solution_hydrogens geom
_atom_sites_solution_primary dual
_audit_creation_date 2022-11-16
_audit_creation_method
;
Olex2 1.5
(compiled 2022.04.07 svn.rca3783a0 for OlexSys, GUI svn.r6498)
;
_audit_update_record
;
2023-03-27 deposited with the CCDC.	2023-05-03 downloaded from the CCDC.
;
_cell_angle_alpha 90
_cell_angle_beta 90
_cell_angle_gamma 90
_cell_formula_units_Z 4
_cell_length_a 6.7370(4)
_cell_length_b 12.6197(7)
_cell_length_c 27.5521(14)
_cell_measurement_reflns_used 2616
_cell_measurement_temperature 305.00
_cell_measurement_theta_max 55.15
_cell_measurement_theta_min 3.208
_cell_volume 2342.4(2)
_computing_molecular_graphics 'Olex2 1.5 (Dolomanov et al., 2009)'
_computing_publication_material 'Olex2 1.5 (Dolomanov et al., 2009)'
_computing_structure_refinement 'SHELXL 2018/3 (Sheldrick, 2015)'
_computing_structure_solution 'SHELXT 2018/2 (Sheldrick, 2018)'
_diffrn_ambient_temperature 305.00
_diffrn_measured_fraction_theta_full 1.000
_diffrn_measured_fraction_theta_max 0.999
_diffrn_measurement_device_type 'Bruker D8 Venture Duo'
_diffrn_measurement_method 'Phi and Omega scans'
_diffrn_radiation_type CuK\a
_diffrn_radiation_wavelength 1.54178
_diffrn_reflns_av_R_equivalents 0.1302
_diffrn_reflns_av_unetI/netI 0.0958
_diffrn_reflns_Laue_measured_fraction_full 1.000
_diffrn_reflns_Laue_measured_fraction_max 0.999
_diffrn_reflns_limit_h_max 7
_diffrn_reflns_limit_h_min -8
_diffrn_reflns_limit_k_max 15
_diffrn_reflns_limit_k_min -13
_diffrn_reflns_limit_l_max 32
_diffrn_reflns_limit_l_min -32
_diffrn_reflns_number 24860
_diffrn_reflns_point_group_measured_fraction_full 0.999
_diffrn_reflns_point_group_measured_fraction_max 0.999
_diffrn_reflns_theta_full 66.599
_diffrn_reflns_theta_max 66.599
_diffrn_reflns_theta_min 3.208
_exptl_absorpt_coefficient_mu 21.997
_exptl_absorpt_correction_T_max 0.7538
_exptl_absorpt_correction_T_min 0.5160
_exptl_absorpt_correction_type multi-scan
_exptl_absorpt_process_details
;
SADABS-2016/2 (Bruker,2016/2) was used for absorption correction.
wR2(int) was 0.1461 before and 0.0929 after correction.
The Ratio of minimum to maximum transmission is 0.6845.
The \l/2 correction factor is 0.00150.
;
_exptl_crystal_colour colourless
_exptl_crystal_density_diffrn 2.158
_exptl_crystal_description plate-like
_exptl_crystal_F_000 1468
_exptl_crystal_recrystallization_method 'Re-crystallisation from solvent: Ethanol'
_exptl_crystal_size_max 0.098
_exptl_crystal_size_mid 0.024
_exptl_crystal_size_min 0.022
_refine_diff_density_max 0.881
_refine_diff_density_min -0.655
_refine_diff_density_rms 0.150
_refine_ls_abs_structure_details
;
 Flack x determined using 934 quotients [(I+)-(I-)]/[(I+)+(I-)]
 (Parsons, Flack and Wagner, Acta Cryst. B69 (2013) 249-259).
;
_refine_ls_abs_structure_Flack -0.010(11)
_refine_ls_extinction_coef 0.0020(2)
_refine_ls_extinction_expression Fc^*^=kFc[1+0.001xFc^2^\l^3^/sin(2\q)]^-1/4^
_refine_ls_extinction_method 'SHELXL-2018/3 (Sheldrick 2018)'
_refine_ls_goodness_of_fit_ref 0.976
_refine_ls_hydrogen_treatment constr
_refine_ls_matrix_type full
_refine_ls_number_parameters 326
_refine_ls_number_reflns 4105
_refine_ls_number_restraints 0
_refine_ls_restrained_S_all 0.976
_refine_ls_R_factor_all 0.0840
_refine_ls_R_factor_gt 0.0503
_refine_ls_shift/su_max 0.002
_refine_ls_shift/su_mean 0.000
_refine_ls_structure_factor_coef Fsqd
_refine_ls_weighting_details 'w=1/[\s^2^(Fo^2^)+(0.0530P)^2^] where P=(Fo^2^+2Fc^2^)/3'
_refine_ls_weighting_scheme calc
_refine_ls_wR_factor_gt 0.1120
_refine_ls_wR_factor_ref 0.1300
_reflns_Friedel_coverage 0.724
_reflns_Friedel_fraction_full 0.998
_reflns_Friedel_fraction_max 0.998
_reflns_number_gt 2783
_reflns_number_total 4105
_reflns_threshold_expression 'I > 2\s(I)'
_cod_data_source_file d3sc01627g2.cif
_cod_data_source_block cu_petn_i_1g_1_0m
_cod_depositor_comments 'Adding full bibliography for 1569019--1569028.cif.'
_cod_database_code 1569020
_shelx_shelxl_version_number 2018/3
_shelx_space_group_comment
;
The symmetry employed for this shelxl refinement is uniquely defined
by the following loop, which should always be used as a source of
symmetry information in preference to the above space-group names.
They are only intended as comments.
;
_shelx_estimated_absorpt_t_max 0.643
_shelx_estimated_absorpt_t_min 0.222
_olex2_refinement_description
;
1. Fixed Uiso
 At 1.2 times of:
  All C(H) groups, All C(H,H) groups
2.a Secondary CH2 refined with riding coordinates:
 C2(H2A,H2B), C1(H1A,H1B), C3(H3A,H3B), C4A(H4AA,H4AB), C4(H4A,H4B), C2A(H2AA,
 H2AB), C3A(H3AA,H3AB)
2.b Aromatic/amide H refined with riding coordinates:
 C1A(H1AA)
;
_olex2_submission_special_instructions 'No special instructions were received'

loop_
_space_group_symop_operation_xyz
'x, y, z'
'-x+1/2, -y, z+1/2'
'-x, y+1/2, -z+1/2'
'x+1/2, -y+1/2, -z'

loop_
_atom_site_label
_atom_site_type_symbol
_atom_site_fract_x
_atom_site_fract_y
_atom_site_fract_z
_atom_site_U_iso_or_equiv
_atom_site_adp_type
_atom_site_occupancy
_atom_site_site_symmetry_order
_atom_site_calc_flag
_atom_site_refinement_flags_posn
_atom_site_refinement_flags_adp
_atom_site_refinement_flags_occupancy
_atom_site_disorder_assembly
_atom_site_disorder_group
I1A I 0.28075(14) 0.74313(9) 0.94741(4) 0.0648(4) Uani 1 1 d . . . . .
I1 I 1.20391(13) 0.50631(10) 0.55197(4) 0.0672(4) Uani 1 1 d . . . . .
O7 O 0.6421(13) 0.7246(9) 0.5931(3) 0.057(3) Uani 1 1 d . . . . .
O4 O 0.6261(13) 0.5189(9) 0.6604(3) 0.050(3) Uani 1 1 d . . . . .
O5 O 0.3931(16) 0.4267(10) 0.6924(4) 0.074(3) Uani 1 1 d . . . . .
O1A O 0.3100(14) 0.5813(9) 0.8276(3) 0.058(3) Uani 1 1 d . . . . .
O4A O 0.8562(12) 0.7427(9) 0.8382(3) 0.047(2) Uani 1 1 d . . . . .
O1 O 1.1771(15) 0.6754(8) 0.6678(4) 0.057(3) Uani 1 1 d . . . . .
O5A O 0.9144(14) 0.7419(9) 0.7580(3) 0.066(3) Uani 1 1 d . . . . .
O6 O 0.5813(15) 0.5172(9) 0.7401(3) 0.066(3) Uani 1 1 d . . . . .
O9A O 0.9036(17) 0.5149(10) 0.9795(4) 0.076(3) Uani 1 1 d . . . . .
O8A O 1.0695(16) 0.4243(11) 0.9275(4) 0.080(3) Uani 1 1 d . . . . .
O2 O 1.2342(19) 0.8496(11) 0.6757(5) 0.079(3) Uani 1 1 d . . . . .
O6A O 1.0986(15) 0.8334(9) 0.8061(4) 0.067(3) Uani 1 1 d . . . . .
O7A O 0.8504(15) 0.5383(9) 0.9016(3) 0.058(3) Uani 1 1 d . . . . .
N2A N 0.9641(17) 0.7761(10) 0.7969(4) 0.050(3) Uani 1 1 d . . . . .
N2 N 0.5275(17) 0.4869(10) 0.7027(4) 0.051(3) Uani 1 1 d . . . . .
O3 O 1.3894(16) 0.7358(12) 0.7203(4) 0.087(4) Uani 1 1 d . . . . .
N3A N 0.9458(18) 0.4887(11) 0.9400(4) 0.056(3) Uani 1 1 d . . . . .
O8 O 0.4357(17) 0.8413(10) 0.5663(4) 0.081(4) Uani 1 1 d . . . . .
O2A O 0.2611(18) 0.4087(11) 0.8187(4) 0.071(3) Uani 1 1 d . . . . .
N3 N 0.5447(15) 0.7711(11) 0.5539(5) 0.059(3) Uani 1 1 d . . . . .
O9 O 0.5705(18) 0.7349(11) 0.5138(4) 0.082(4) Uani 1 1 d . . . . .
C5A C 0.5866(17) 0.6466(11) 0.8735(4) 0.042(3) Uani 1 1 d . . . . .
N1A N 0.2160(17) 0.4934(13) 0.8071(4) 0.056(3) Uani 1 1 d . . . . .
C2 C 0.782(2) 0.5977(11) 0.6701(4) 0.046(3) Uani 1 1 d . . . . .
H2A H 0.868444 0.573504 0.696044 0.056 Uiso 1 1 calc R U . . .
H2B H 0.723673 0.664813 0.679620 0.056 Uiso 1 1 calc R U . . .
O3A O 0.0928(17) 0.5205(11) 0.7767(4) 0.083(4) Uani 1 1 d . . . . .
C5 C 0.8991(18) 0.6099(11) 0.6227(4) 0.043(3) Uani 1 1 d . . . . .
N1 N 1.2762(18) 0.7622(14) 0.6899(5) 0.068(4) Uani 1 1 d . . . . .
C1 C 1.0355(19) 0.7066(12) 0.6300(5) 0.049(4) Uani 1 1 d . . . . .
H1A H 1.104276 0.723834 0.600079 0.059 Uiso 1 1 calc R U . . .
H1B H 0.959153 0.767835 0.640215 0.059 Uiso 1 1 calc R U . . .
C3 C 0.7633(19) 0.6331(11) 0.5797(4) 0.049(4) Uani 1 1 d . . . . .
H3A H 0.841294 0.648775 0.551003 0.059 Uiso 1 1 calc R U . . .
H3B H 0.679428 0.572430 0.572899 0.059 Uiso 1 1 calc R U . . .
C4A C 0.465(2) 0.7487(13) 0.8842(5) 0.050(3) Uani 1 1 d . . . . .
H4AA H 0.381965 0.763684 0.856331 0.060 Uiso 1 1 calc R U . . .
H4AB H 0.557228 0.807312 0.887728 0.060 Uiso 1 1 calc R U . . .
C4 C 1.013(2) 0.5075(13) 0.6136(5) 0.052(3) Uani 1 1 d . . . . .
H4A H 0.917008 0.450561 0.609878 0.063 Uiso 1 1 calc R U . . .
H4B H 1.091503 0.491907 0.642123 0.063 Uiso 1 1 calc R U . . .
C2A C 0.704(2) 0.6681(12) 0.8261(4) 0.044(3) Uani 1 1 d . . . . .
H2AA H 0.761427 0.603014 0.813818 0.053 Uiso 1 1 calc R U . . .
H2AB H 0.616526 0.697209 0.801397 0.053 Uiso 1 1 calc R U . . .
C1A C 0.450(2) 0.5521(13) 0.8648(5) 0.056(4) Uani 1 1 d . . . . .
H1AA H 0.455795 0.487118 0.880632 0.068 Uiso 1 1 calc R U . . .
C3A C 0.717(2) 0.6233(12) 0.9155(5) 0.054(4) Uani 1 1 d . . . . .
H3AA H 0.793008 0.685819 0.924267 0.065 Uiso 1 1 calc R U . . .
H3AB H 0.638382 0.602042 0.943273 0.065 Uiso 1 1 calc R U . . .

loop_
_atom_site_aniso_label
_atom_site_aniso_U_11
_atom_site_aniso_U_22
_atom_site_aniso_U_33
_atom_site_aniso_U_23
_atom_site_aniso_U_13
_atom_site_aniso_U_12
I1A 0.0653(6) 0.0729(8) 0.0561(5) -0.0024(5) 0.0108(6) 0.0086(5)
I1 0.0615(6) 0.0800(9) 0.0601(5) -0.0024(6) 0.0167(6) 0.0110(6)
O7 0.053(5) 0.073(8) 0.046(5) -0.003(5) 0.001(4) 0.013(5)
O4 0.047(5) 0.064(8) 0.037(4) -0.012(5) -0.003(4) -0.011(5)
O5 0.063(6) 0.087(10) 0.071(7) -0.010(7) 0.014(5) -0.023(7)
O1A 0.045(5) 0.062(8) 0.067(6) -0.007(5) -0.012(5) -0.010(5)
O4A 0.043(4) 0.058(7) 0.039(4) -0.002(5) 0.002(3) -0.010(5)
O1 0.054(6) 0.040(7) 0.077(7) 0.003(5) -0.011(5) -0.005(5)
O5A 0.071(6) 0.085(9) 0.041(5) -0.007(6) 0.006(4) -0.009(7)
O6 0.080(7) 0.085(9) 0.033(5) -0.015(5) 0.011(5) -0.023(6)
O9A 0.093(8) 0.084(10) 0.050(6) 0.005(6) -0.010(6) 0.025(7)
O8A 0.060(6) 0.079(9) 0.100(9) 0.012(7) -0.016(6) 0.024(7)
O2 0.079(8) 0.063(9) 0.095(8) 0.001(7) -0.011(7) -0.012(7)
O6A 0.058(6) 0.070(9) 0.074(7) -0.008(6) 0.003(5) -0.021(6)
O7A 0.059(6) 0.058(7) 0.057(6) -0.006(5) -0.008(5) 0.020(5)
N2A 0.052(6) 0.045(9) 0.054(7) -0.008(6) -0.002(5) 0.011(6)
N2 0.056(6) 0.058(10) 0.040(6) -0.003(6) 0.015(5) -0.006(7)
O3 0.061(6) 0.114(12) 0.086(8) -0.004(8) -0.024(6) -0.005(8)
N3A 0.056(7) 0.054(9) 0.058(8) 0.008(7) -0.020(6) 0.002(7)
O8 0.066(7) 0.074(9) 0.104(10) -0.010(7) -0.016(6) 0.026(7)
O2A 0.074(8) 0.054(8) 0.085(8) -0.005(6) -0.004(6) -0.017(6)
N3 0.039(5) 0.062(10) 0.075(8) 0.015(8) -0.010(6) 0.000(6)
O9 0.092(8) 0.094(11) 0.060(7) 0.006(7) -0.008(6) 0.018(8)
C5A 0.037(7) 0.045(10) 0.044(7) 0.000(6) -0.004(5) -0.001(6)
N1A 0.046(7) 0.055(10) 0.066(7) -0.009(7) 0.005(6) -0.008(8)
C2 0.050(8) 0.046(10) 0.042(6) 0.001(6) -0.002(6) -0.001(7)
O3A 0.069(7) 0.097(11) 0.084(8) -0.007(7) -0.031(6) 0.000(7)
C5 0.050(7) 0.039(10) 0.040(7) -0.003(6) 0.004(5) -0.001(6)
N1 0.045(7) 0.081(12) 0.076(8) 0.004(9) 0.004(6) -0.002(9)
C1 0.050(7) 0.041(10) 0.056(8) 0.004(7) 0.004(6) -0.005(6)
C3 0.047(8) 0.056(10) 0.045(7) -0.006(6) -0.010(6) 0.013(7)
C4A 0.057(7) 0.052(10) 0.041(6) -0.001(7) -0.010(6) 0.003(8)
C4 0.060(8) 0.042(10) 0.056(8) 0.004(7) 0.004(6) -0.004(7)
C2A 0.045(7) 0.050(10) 0.037(6) -0.003(6) -0.004(6) -0.004(7)
C1A 0.056(8) 0.052(11) 0.061(9) 0.014(7) -0.015(7) 0.002(7)
C3A 0.063(8) 0.048(10) 0.050(7) 0.000(6) 0.008(7) 0.008(8)

loop_
_atom_type_symbol
_atom_type_description
_atom_type_scat_dispersion_real
_atom_type_scat_dispersion_imag
_atom_type_scat_source
C C 0.0181 0.0091 'International Tables Vol C Tables 4.2.6.8 and 6.1.1.4'
H H 0.0000 0.0000 'International Tables Vol C Tables 4.2.6.8 and 6.1.1.4'
I I -0.3257 6.8362 'International Tables Vol C Tables 4.2.6.8 and 6.1.1.4'
N N 0.0311 0.0180 'International Tables Vol C Tables 4.2.6.8 and 6.1.1.4'
O O 0.0492 0.0322 'International Tables Vol C Tables 4.2.6.8 and 6.1.1.4'

loop_
_geom_angle_atom_site_label_1
_geom_angle_atom_site_label_2
_geom_angle_atom_site_label_3
_geom_angle
_geom_angle_site_symmetry_1
_geom_angle_site_symmetry_3
_geom_angle_publ_flag
N3 O7 C3 113.5(10) . . ?
N2 O4 C2 112.5(9) . . ?
N1A O1A C1A 112.4(12) . . ?
N2A O4A C2A 112.1(9) . . ?
N1 O1 C1 113.8(11) . . ?
N3A O7A C3A 114.7(10) . . ?
O5A N2A O4A 117.8(12) . . ?
O6A N2A O4A 113.6(11) . . ?
O6A N2A O5A 128.5(13) . . ?
O5 N2 O4 109.9(10) . . ?
O6 N2 O4 119.8(12) . . ?
O6 N2 O5 130.3(12) . . ?
O9A N3A O8A 128.2(12) . . ?
O9A N3A O7A 118.0(13) . . ?
O8A N3A O7A 113.8(12) . . ?
O8 N3 O7 112.2(14) . . ?
O8 N3 O9 128.8(14) . . ?
O9 N3 O7 118.9(13) . . ?
C2A C5A C4A 106.5(11) . . ?
C1A C5A C4A 111.1(10) . . ?
C1A C5A C2A 108.2(11) . . ?
C3A C5A C4A 109.2(11) . . ?
C3A C5A C2A 113.0(11) . . ?
C3A C5A C1A 109.0(12) . . ?
O2A N1A O1A 120.1(13) . . ?
O2A N1A O3A 128.7(15) . . ?
O3A N1A O1A 111.2(15) . . ?
O4 C2 H2A 110.5 . . ?
O4 C2 H2B 110.5 . . ?
O4 C2 C5 106.3(10) . . ?
H2A C2 H2B 108.7 . . ?
C5 C2 H2A 110.5 . . ?
C5 C2 H2B 110.5 . . ?
C2 C5 C1 106.0(10) . . ?
C3 C5 C2 111.9(11) . . ?
C3 C5 C1 107.8(11) . . ?
C4 C5 C2 108.3(11) . . ?
C4 C5 C1 113.2(11) . . ?
C4 C5 C3 109.6(11) . . ?
O2 N1 O1 117.2(13) . . ?
O3 N1 O1 112.9(16) . . ?
O3 N1 O2 129.8(17) . . ?
O1 C1 C5 105.5(11) . . ?
O1 C1 H1A 110.6 . . ?
O1 C1 H1B 110.6 . . ?
C5 C1 H1A 110.6 . . ?
C5 C1 H1B 110.6 . . ?
H1A C1 H1B 108.8 . . ?
O7 C3 C5 106.9(10) . . ?
O7 C3 H3A 110.3 . . ?
O7 C3 H3B 110.3 . . ?
C5 C3 H3A 110.3 . . ?
C5 C3 H3B 110.3 . . ?
H3A C3 H3B 108.6 . . ?
I1A C4A H4AA 108.4 . . ?
I1A C4A H4AB 108.4 . . ?
C5A C4A I1A 115.7(9) . . ?
C5A C4A H4AA 108.4 . . ?
C5A C4A H4AB 108.4 . . ?
H4AA C4A H4AB 107.4 . . ?
I1 C4 H4A 108.2 . . ?
I1 C4 H4B 108.2 . . ?
C5 C4 I1 116.2(9) . . ?
C5 C4 H4A 108.2 . . ?
C5 C4 H4B 108.2 . . ?
H4A C4 H4B 107.4 . . ?
O4A C2A C5A 106.5(9) . . ?
O4A C2A H2AA 110.4 . . ?
O4A C2A H2AB 110.4 . . ?
C5A C2A H2AA 110.4 . . ?
C5A C2A H2AB 110.4 . . ?
H2AA C2A H2AB 108.6 . . ?
O1A C1A C5A 107.8(12) . . ?
O1A C1A H1AA 126.1 . . ?
C5A C1A H1AA 126.1 . . ?
O7A C3A C5A 107.9(10) . . ?
O7A C3A H3AA 110.1 . . ?
O7A C3A H3AB 110.1 . . ?
C5A C3A H3AA 110.1 . . ?
C5A C3A H3AB 110.1 . . ?
H3AA C3A H3AB 108.4 . . ?

loop_
_geom_bond_atom_site_label_1
_geom_bond_atom_site_label_2
_geom_bond_distance
_geom_bond_site_symmetry_2
_geom_bond_publ_flag
I1A C4A 2.140(13) . ?
I1 C4 2.131(14) . ?
O7 N3 1.394(15) . ?
O7 C3 1.461(15) . ?
O4 N2 1.399(13) . ?
O4 C2 1.471(16) . ?
O5 N2 1.215(15) . ?
O1A N1A 1.397(16) . ?
O1A C1A 1.438(16) . ?
O4A N2A 1.415(14) . ?
O4A C2A 1.433(15) . ?
O1 N1 1.420(18) . ?
O1 C1 1.466(17) . ?
O5A N2A 1.203(14) . ?
O6 N2 1.159(13) . ?
O9A N3A 1.172(15) . ?
O8A N3A 1.214(16) . ?
O2 N1 1.203(17) . ?
O6A N2A 1.187(15) . ?
O7A N3A 1.387(14) . ?
O7A C3A 1.449(16) . ?
O3 N1 1.181(17) . ?
O8 N3 1.201(16) . ?
O2A N1A 1.157(16) . ?
N3 O9 1.207(17) . ?
C5A C4A 1.554(19) . ?
C5A C2A 1.549(17) . ?
C5A C1A 1.53(2) . ?
C5A C3A 1.485(18) . ?
N1A O3A 1.226(17) . ?
C2 H2A 0.9700 . ?
C2 H2B 0.9700 . ?
C2 C5 1.533(18) . ?
C5 C1 1.541(19) . ?
C5 C3 1.526(16) . ?
C5 C4 1.523(19) . ?
C1 H1A 0.9700 . ?
C1 H1B 0.9700 . ?
C3 H3A 0.9700 . ?
C3 H3B 0.9700 . ?
C4A H4AA 0.9700 . ?
C4A H4AB 0.9700 . ?
C4 H4A 0.9700 . ?
C4 H4B 0.9700 . ?
C2A H2AA 0.9700 . ?
C2A H2AB 0.9700 . ?
C1A H1AA 0.9300 . ?
C3A H3AA 0.9700 . ?
C3A H3AB 0.9700 . ?

loop_
_geom_torsion_atom_site_label_1
_geom_torsion_atom_site_label_2
_geom_torsion_atom_site_label_3
_geom_torsion_atom_site_label_4
_geom_torsion
_geom_torsion_site_symmetry_1
_geom_torsion_site_symmetry_2
_geom_torsion_site_symmetry_3
_geom_torsion_site_symmetry_4
_geom_torsion_publ_flag
O4 C2 C5 C1 169.6(10) . . . . ?
O4 C2 C5 C3 52.3(14) . . . . ?
O4 C2 C5 C4 -68.6(13) . . . . ?
N2A O4A C2A C5A -174.9(10) . . . . ?
N2 O4 C2 C5 170.3(10) . . . . ?
N3A O7A C3A C5A -164.1(11) . . . . ?
N3 O7 C3 C5 165.6(10) . . . . ?
N1A O1A C1A C5A 162.8(10) . . . . ?
C2 O4 N2 O5 176.1(11) . . . . ?
C2 O4 N2 O6 -5.0(18) . . . . ?
C2 C5 C1 O1 66.4(13) . . . . ?
C2 C5 C3 O7 53.3(15) . . . . ?
C2 C5 C4 I1 -176.1(9) . . . . ?
N1 O1 C1 C5 -162.1(10) . . . . ?
C1 O1 N1 O2 0.2(17) . . . . ?
C1 O1 N1 O3 179.9(12) . . . . ?
C1 C5 C3 O7 -62.9(13) . . . . ?
C1 C5 C4 I1 -58.9(13) . . . . ?
C3 O7 N3 O8 175.2(11) . . . . ?
C3 O7 N3 O9 -1.5(17) . . . . ?
C3 C5 C1 O1 -173.6(10) . . . . ?
C3 C5 C4 I1 61.5(13) . . . . ?
C4A C5A C2A O4A 71.5(12) . . . . ?
C4A C5A C1A O1A 53.2(14) . . . . ?
C4A C5A C3A O7A -171.2(11) . . . . ?
C4 C5 C1 O1 -52.2(13) . . . . ?
C4 C5 C3 O7 173.4(10) . . . . ?
C2A O4A N2A O5A 1.8(16) . . . . ?
C2A O4A N2A O6A -176.1(11) . . . . ?
C2A C5A C4A I1A 178.8(8) . . . . ?
C2A C5A C1A O1A -63.3(13) . . . . ?
C2A C5A C3A O7A -53.0(16) . . . . ?
C1A O1A N1A O2A -3.6(17) . . . . ?
C1A O1A N1A O3A 177.7(11) . . . . ?
C1A C5A C4A I1A 61.2(12) . . . . ?
C1A C5A C2A O4A -169.0(10) . . . . ?
C1A C5A C3A O7A 67.3(14) . . . . ?
C3A O7A N3A O9A 4.2(19) . . . . ?
C3A O7A N3A O8A -173.8(12) . . . . ?
C3A C5A C4A I1A -59.0(12) . . . . ?
C3A C5A C2A O4A -48.2(15) . . . . ?
C3A C5A C1A O1A 173.5(11) . . . . ?
